data_2217044
loop_
_publ_author_name
'Ding, Hui'
'Wang, Xin'
'Liu, Dong-Zhi'
'Li, Ai-Jun'

_publ_section_title
;
 4-(3,4-Dichlorophenyl)-3,4-dihydronaphthalen-1(2<i>H</i>)-one
;
_journal_issue 1
_journal_name_full 'Acta Crystallographica Section E'
_journal_page_first o128
_journal_paper_doi 10.1107/S1600536807043231
_journal_volume 64
_journal_year 2008
_chemical_formula_iupac 'C16 H12 Cl2 O'
_chemical_formula_moiety 'C16 H12 Cl2 O'
_chemical_formula_sum 'C16 H12 Cl2 O'
_chemical_formula_weight 291.16
_chemical_name_systematic
;
4-(3,4-Dichlorophenyl)-3,4-dihydronaphthalen-1(2<i>H</i>)-one
;
_space_group_IT_number 14
_symmetry_cell_setting monoclinic
_symmetry_space_group_name_Hall '-P 2yn'
_symmetry_space_group_name_H-M 'P 1 21/n 1'
_atom_sites_solution_hydrogens geom
_atom_sites_solution_primary direct
_atom_sites_solution_secondary difmap
_cell_angle_alpha 90.00
_cell_angle_beta 111.359(6)
_cell_angle_gamma 90.00
_cell_formula_units_Z 4
_cell_length_a 10.7705(14)
_cell_length_b 10.7317(14)
_cell_length_c 12.3765(16)
_cell_measurement_reflns_used 3625
_cell_measurement_temperature 113(2)
_cell_measurement_theta_max 25.0
_cell_measurement_theta_min 2.6
_cell_volume 1332.3(3)
_computing_cell_refinement 'CrystalClear (Rigaku, 2005)'
_computing_data_collection 'CrystalClear (Rigaku, 2005)'
_computing_data_reduction 'CrystalClear (Rigaku, 2005)'
_computing_molecular_graphics 'Chemdraw (Cambridgesoft, 2003)'
_computing_publication_material 'CrystalStructure  (Rigaku, 2005)'
_computing_structure_refinement 'SHELXL97 (Sheldrick, 1997)'
_computing_structure_solution 'SHELXS97 (Sheldrick, 1997)'
_diffrn_ambient_temperature 113(2)
_diffrn_detector_area_resol_mean 7.31
_diffrn_measured_fraction_theta_full 0.998
_diffrn_measured_fraction_theta_max 0.998
_diffrn_measurement_device_type 'Rigaku Saturn'
_diffrn_measurement_method \w
_diffrn_radiation_monochromator confocal
_diffrn_radiation_source 'rotating anode'
_diffrn_radiation_type MoK\a
_diffrn_radiation_wavelength 0.71070
_diffrn_reflns_av_R_equivalents 0.0352
_diffrn_reflns_av_sigmaI/netI 0.0282
_diffrn_reflns_limit_h_max 14
_diffrn_reflns_limit_h_min -14
_diffrn_reflns_limit_k_max 14
_diffrn_reflns_limit_k_min -14
_diffrn_reflns_limit_l_max 16
_diffrn_reflns_limit_l_min -16
_diffrn_reflns_number 16212
_diffrn_reflns_theta_full 27.87
_diffrn_reflns_theta_max 27.87
_diffrn_reflns_theta_min 2.15
_diffrn_standards_decay_% 0
_diffrn_standards_interval_count 0
_diffrn_standards_interval_time 0
_diffrn_standards_number 0
_exptl_absorpt_coefficient_mu 0.474
_exptl_absorpt_correction_T_max 0.9195
_exptl_absorpt_correction_T_min 0.9028
_exptl_absorpt_correction_type multi-scan
_exptl_absorpt_process_details '(CrystalClear; Rigaku, 2005)'
_exptl_crystal_colour colorless
_exptl_crystal_density_diffrn 1.452
_exptl_crystal_density_method 'not measured'
_exptl_crystal_description prism
_exptl_crystal_F_000 600
_exptl_crystal_size_max 0.22
_exptl_crystal_size_mid 0.20
_exptl_crystal_size_min 0.18
_refine_diff_density_max 0.441
_refine_diff_density_min -0.231
_refine_ls_extinction_method none
_refine_ls_goodness_of_fit_ref 1.105
_refine_ls_hydrogen_treatment constr
_refine_ls_matrix_type full
_refine_ls_number_parameters 173
_refine_ls_number_reflns 3172
_refine_ls_number_restraints 0
_refine_ls_restrained_S_all 1.105
_refine_ls_R_factor_all 0.0387
_refine_ls_R_factor_gt 0.0321
_refine_ls_shift/su_max 0.001
_refine_ls_shift/su_mean 0.000
_refine_ls_structure_factor_coef Fsqd
_refine_ls_weighting_details 'calc w=1/[\s^2^(Fo^2^)+(0.0489P)^2^+0.1288P] where P=(Fo^2^+2Fc^2^)/3'
_refine_ls_weighting_scheme calc
_refine_ls_wR_factor_gt 0.0820
_refine_ls_wR_factor_ref 0.0853
_reflns_number_gt 2676
_reflns_number_total 3172
_reflns_threshold_expression >2sigma(I)
_cod_data_source_file fl2151.cif
_cod_data_source_block I
_cod_database_code 2217044
_cod_database_fobs_code 2217044

loop_
_symmetry_equiv_pos_as_xyz
'x, y, z'
'-x+1/2, y+1/2, -z+1/2'
'-x, -y, -z'
'x-1/2, -y-1/2, z-1/2'

loop_
_atom_site_type_symbol
_atom_site_label
_atom_site_fract_x
_atom_site_fract_y
_atom_site_fract_z
_atom_site_U_iso_or_equiv
_atom_site_adp_type
_atom_site_calc_flag
_atom_site_refinement_flags
_atom_site_occupancy
Cl Cl1 0.43486(4) 0.71805(3) 0.50411(3) 0.01997(10) Uani d . 1
Cl Cl2 0.22276(4) 0.54210(3) 0.54838(3) 0.02382(11) Uani d . 1
O O1 0.47445(10) 0.26530(10) -0.12559(9) 0.0211(2) Uani d . 1
C C1 0.45158(13) 0.30731(13) -0.04246(12) 0.0154(3) Uani d . 1
C C2 0.53907(14) 0.27547(13) 0.08047(11) 0.0180(3) Uani d . 1
H H2A 0.6217 0.3257 0.1024 0.022 Uiso calc R 1
H H2B 0.5647 0.1866 0.0838 0.022 Uiso calc R 1
C C3 0.47278(14) 0.29863(13) 0.16876(12) 0.0180(3) Uani d . 1
H H3A 0.5383 0.2851 0.2482 0.022 Uiso calc R 1
H H3B 0.3985 0.2391 0.1555 0.022 Uiso calc R 1
C C4 0.41922(14) 0.43295(13) 0.15738(11) 0.0155(3) Uani d . 1
H H4 0.4967 0.4897 0.1693 0.019 Uiso calc R 1
C C5 0.32019(13) 0.45560(12) 0.03435(11) 0.0150(3) Uani d . 1
C C6 0.33808(13) 0.39489(12) -0.05995(11) 0.0148(3) Uani d . 1
C C7 0.24896(14) 0.41618(13) -0.17352(12) 0.0177(3) Uani d . 1
H H7 0.2617 0.3743 -0.2363 0.021 Uiso calc R 1
C C8 0.14277(15) 0.49738(15) -0.19542(13) 0.0223(3) Uani d . 1
H H8 0.0826 0.5114 -0.2725 0.027 Uiso calc R 1
C C9 0.12560(15) 0.55839(15) -0.10222(13) 0.0234(3) Uani d . 1
H H9 0.0531 0.6144 -0.1162 0.028 Uiso calc R 1
C C10 0.21314(15) 0.53833(14) 0.01059(13) 0.0201(3) Uani d . 1
H H10 0.2002 0.5815 0.0727 0.024 Uiso calc R 1
C C11 0.36440(14) 0.46337(13) 0.25172(11) 0.0154(3) Uani d . 1
C C12 0.41425(13) 0.56497(13) 0.32404(11) 0.0153(3) Uani d . 1
H H12 0.4787 0.6176 0.3116 0.018 Uiso calc R 1
C C13 0.37027(14) 0.59043(13) 0.41504(11) 0.0151(3) Uani d . 1
C C14 0.27583(14) 0.51357(13) 0.43366(12) 0.0167(3) Uani d . 1
C C15 0.22341(14) 0.41266(14) 0.36055(12) 0.0187(3) Uani d . 1
H H15 0.1581 0.3607 0.3724 0.022 Uiso calc R 1
C C16 0.26752(14) 0.38851(14) 0.26993(12) 0.0186(3) Uani d . 1
H H16 0.2312 0.3201 0.2196 0.022 Uiso calc R 1

loop_
_atom_site_aniso_label
_atom_site_aniso_U_11
_atom_site_aniso_U_22
_atom_site_aniso_U_33
_atom_site_aniso_U_12
_atom_site_aniso_U_13
_atom_site_aniso_U_23
Cl1 0.0274(2) 0.01779(18) 0.01560(17) -0.00214(14) 0.00882(14) -0.00271(13)
Cl2 0.0328(2) 0.0250(2) 0.02175(19) 0.00121(15) 0.01954(16) 0.00068(14)
O1 0.0258(6) 0.0237(5) 0.0172(5) 0.0048(4) 0.0119(4) -0.0016(4)
C1 0.0169(7) 0.0145(7) 0.0163(7) -0.0020(5) 0.0076(6) -0.0007(5)
C2 0.0203(7) 0.0187(7) 0.0160(7) 0.0050(6) 0.0079(6) 0.0009(5)
C3 0.0217(7) 0.0196(7) 0.0136(6) 0.0034(6) 0.0074(6) 0.0020(5)
C4 0.0175(7) 0.0178(7) 0.0125(6) -0.0002(5) 0.0072(5) -0.0010(5)
C5 0.0166(7) 0.0155(7) 0.0141(6) -0.0021(5) 0.0069(5) 0.0002(5)
C6 0.0159(7) 0.0148(7) 0.0144(6) -0.0018(5) 0.0064(5) 0.0004(5)
C7 0.0190(7) 0.0204(7) 0.0150(7) -0.0016(6) 0.0077(6) -0.0022(5)
C8 0.0199(7) 0.0300(8) 0.0147(7) 0.0035(6) 0.0034(6) 0.0018(6)
C9 0.0213(7) 0.0267(8) 0.0222(7) 0.0091(6) 0.0079(6) 0.0019(6)
C10 0.0231(7) 0.0225(8) 0.0167(7) 0.0040(6) 0.0097(6) -0.0007(6)
C11 0.0162(6) 0.0178(7) 0.0118(6) 0.0028(5) 0.0048(5) 0.0005(5)
C12 0.0162(7) 0.0168(7) 0.0132(6) 0.0007(5) 0.0058(5) 0.0027(5)
C13 0.0177(7) 0.0141(6) 0.0123(6) 0.0020(5) 0.0041(5) 0.0004(5)
C14 0.0196(7) 0.0189(7) 0.0142(7) 0.0047(6) 0.0094(6) 0.0038(5)
C15 0.0176(7) 0.0197(7) 0.0202(7) -0.0017(6) 0.0084(6) 0.0020(6)
C16 0.0184(7) 0.0204(7) 0.0162(7) -0.0018(6) 0.0055(6) -0.0024(6)

loop_
_atom_type_symbol
_atom_type_description
_atom_type_scat_dispersion_real
_atom_type_scat_dispersion_imag
_atom_type_scat_source
C C 0.0033 0.0016 'International Tables Vol C Tables 4.2.6.8 and 6.1.1.4'
H H 0.0000 0.0000 'International Tables Vol C Tables 4.2.6.8 and 6.1.1.4'
O O 0.0106 0.0060 'International Tables Vol C Tables 4.2.6.8 and 6.1.1.4'
Cl Cl 0.1484 0.1585 'International Tables Vol C Tables 4.2.6.8 and 6.1.1.4'

loop_
_geom_angle_atom_site_label_1
_geom_angle_atom_site_label_2
_geom_angle_atom_site_label_3
_geom_angle
O1 C1 C6 120.86(12)
O1 C1 C2 121.32(12)
C6 C1 C2 117.79(11)
C1 C2 C3 113.68(11)
C1 C2 H2A 108.8
C3 C2 H2A 108.8
C1 C2 H2B 108.8
C3 C2 H2B 108.8
H2A C2 H2B 107.7
C2 C3 C4 110.11(11)
C2 C3 H3A 109.6
C4 C3 H3A 109.6
C2 C3 H3B 109.6
C4 C3 H3B 109.6
H3A C3 H3B 108.2
C11 C4 C5 113.90(11)
C11 C4 C3 111.55(11)
C5 C4 C3 110.03(11)
C11 C4 H4 107.0
C5 C4 H4 107.0
C3 C4 H4 107.0
C10 C5 C6 118.03(12)
C10 C5 C4 122.23(12)
C6 C5 C4 119.70(12)
C7 C6 C5 120.29(12)
C7 C6 C1 118.23(12)
C5 C6 C1 121.48(12)
C8 C7 C6 120.93(13)
C8 C7 H7 119.5
C6 C7 H7 119.5
C7 C8 C9 118.83(13)
C7 C8 H8 120.6
C9 C8 H8 120.6
C10 C9 C8 120.84(14)
C10 C9 H9 119.6
C8 C9 H9 119.6
C9 C10 C5 121.05(13)
C9 C10 H10 119.5
C5 C10 H10 119.5
C12 C11 C16 118.89(12)
C12 C11 C4 119.70(12)
C16 C11 C4 121.37(12)
C11 C12 C13 120.51(13)
C11 C12 H12 119.7
C13 C12 H12 119.7
C14 C13 C12 119.97(13)
C14 C13 Cl1 120.66(11)
C12 C13 Cl1 119.36(11)
C15 C14 C13 120.07(13)
C15 C14 Cl2 119.42(11)
C13 C14 Cl2 120.51(11)
C14 C15 C16 119.45(13)
C14 C15 H15 120.3
C16 C15 H15 120.3
C15 C16 C11 121.08(13)
C15 C16 H16 119.5
C11 C16 H16 119.5

loop_
_geom_bond_atom_site_label_1
_geom_bond_atom_site_label_2
_geom_bond_distance
Cl1 C13 1.7367(14)
Cl2 C14 1.7400(14)
O1 C1 1.2276(16)
C1 C6 1.4939(19)
C1 C2 1.5083(19)
C2 C3 1.5278(18)
C2 H2A 0.9900
C2 H2B 0.9900
C3 C4 1.5399(19)
C3 H3A 0.9900
C3 H3B 0.9900
C4 C11 1.5234(18)
C4 C5 1.5272(18)
C4 H4 1.0000
C5 C10 1.399(2)
C5 C6 1.4098(18)
C6 C7 1.4024(19)
C7 C8 1.384(2)
C7 H7 0.9500
C8 C9 1.396(2)
C8 H8 0.9500
C9 C10 1.388(2)
C9 H9 0.9500
C10 H10 0.9500
C11 C12 1.3886(19)
C11 C16 1.399(2)
C12 C13 1.3985(18)
C12 H12 0.9500
C13 C14 1.392(2)
C14 C15 1.392(2)
C15 C16 1.3924(19)
C15 H15 0.9500
C16 H16 0.9500

loop_
_geom_hbond_atom_site_label_D
_geom_hbond_atom_site_label_H
_geom_hbond_atom_site_label_A
_geom_hbond_site_symmetry_A
_geom_hbond_distance_DH
_geom_hbond_distance_HA
_geom_hbond_distance_DA
_geom_hbond_angle_DHA
_geom_hbond_publ_flag
C15 H15 O1 4_566 0.95 2.40 3.3469(17) 172.0 yes
C9 H9 Cl1 4_575 0.95 2.91 3.6984(16) 141.5 yes
C16 H16 Cl1 2_545 0.95 2.91 3.7705(15) 151.4 yes

loop_
_geom_torsion_atom_site_label_1
_geom_torsion_atom_site_label_2
_geom_torsion_atom_site_label_3
_geom_torsion_atom_site_label_4
_geom_torsion
O1 C1 C2 C3 -160.86(13)
C6 C1 C2 C3 20.89(17)
C1 C2 C3 C4 -52.96(16)
C2 C3 C4 C11 -174.50(11)
C2 C3 C4 C5 58.08(15)
C11 C4 C5 C10 23.18(19)
C3 C4 C5 C10 149.28(13)
C11 C4 C5 C6 -158.88(12)
C3 C4 C5 C6 -32.78(16)
C10 C5 C6 C7 -1.1(2)
C4 C5 C6 C7 -179.11(12)
C10 C5 C6 C1 178.62(13)
C4 C5 C6 C1 0.60(19)
O1 C1 C6 C7 7.5(2)
C2 C1 C6 C7 -174.23(12)
O1 C1 C6 C5 -172.20(13)
C2 C1 C6 C5 6.05(19)
C5 C6 C7 C8 0.5(2)
C1 C6 C7 C8 -179.25(13)
C6 C7 C8 C9 0.1(2)
C7 C8 C9 C10 0.0(2)
C8 C9 C10 C5 -0.6(2)
C6 C5 C10 C9 1.2(2)
C4 C5 C10 C9 179.15(14)
C5 C4 C11 C12 -110.85(14)
C3 C4 C11 C12 123.85(14)
C5 C4 C11 C16 71.33(17)
C3 C4 C11 C16 -53.97(17)
C16 C11 C12 C13 1.3(2)
C4 C11 C12 C13 -176.57(12)
C11 C12 C13 C14 0.0(2)
C11 C12 C13 Cl1 179.87(11)
C12 C13 C14 C15 -1.1(2)
Cl1 C13 C14 C15 179.05(11)
C12 C13 C14 Cl2 178.62(10)
Cl1 C13 C14 Cl2 -1.21(17)
C13 C14 C15 C16 0.8(2)
Cl2 C14 C15 C16 -178.90(11)
C14 C15 C16 C11 0.5(2)
C12 C11 C16 C15 -1.6(2)
C4 C11 C16 C15 176.25(13)

loop_
_cod_related_entry_id
_cod_related_entry_database
_cod_related_entry_code
1 ChemSpider 2975965
